data_7010145
loop_
_publ_author_name
'Davenport, Adam J.'
'Davies, David L.'
'Fawcett, John'
'Garratt, Shaun A.'
'Russell, David R.'

_publ_section_title
;
 Arene ruthenium complexes with pyridyloxazolines: synthesis and
 applications as asymmetric catalysts for Diels--Alder
 reactions&#x200A;&#x2020;
;
_journal_issue 23
_journal_name_full 'Journal of the Chemical Society, Dalton Transactions'
_journal_page_first 4432
_journal_paper_doi 10.1039/b006530g
_journal_year 2000
_chemical_formula_moiety '(C23 H24 Cl N2 O Ru)(C24 H20 B)(C3 H6 O)'
_chemical_formula_sum 'C50 H50 B Cl N2 O2 Ru'
_chemical_formula_weight 858.25
_chemical_name_systematic
; 
 ? 
;
_space_group_IT_number 19
_symmetry_cell_setting orthorhombic
_symmetry_space_group_name_Hall 'P 2ac 2ab'
_symmetry_space_group_name_H-M 'P 21 21 21'
_atom_sites_solution_hydrogens geom
_atom_sites_solution_primary direct
_atom_sites_solution_secondary difmap
_audit_creation_method SHELXL
_cell_angle_alpha 90.00
_cell_angle_beta 90.00
_cell_angle_gamma 90.00
_cell_formula_units_Z 4
_cell_length_a 12.446(2)
_cell_length_b 12.770(5)
_cell_length_c 26.884(3)
_cell_measurement_reflns_used 34
_cell_measurement_temperature 190(2)
_cell_measurement_theta_max 12.5
_cell_measurement_theta_min 4.46
_cell_volume 4272.8(19)
_computing_cell_refinement 'XSCANS (Fait, 1991)'
_computing_data_collection 'XSCANS (Fait, 1991)'
_computing_data_reduction 'XSCANS (Fait, 1991)'
_computing_molecular_graphics 'SHELXTL/PC ver5.0 (Sheldrick, 1996)'
_computing_publication_material 'SHELXTL/PC ver5.0 (Sheldrick, 1996)'
_computing_structure_refinement 'SHELXL-93 (Sheldrick, 1993)'
_computing_structure_solution 'SHELXS-86 (Sheldrick, 1990)'
_diffrn_ambient_temperature 190(2)
_diffrn_measurement_device 'Siemens P4 diffractometer'
_diffrn_measurement_method 'omega scans'
_diffrn_radiation_monochromator graphite
_diffrn_radiation_source 'fine-focus sealed tube'
_diffrn_radiation_type MoK\a
_diffrn_radiation_wavelength 0.71073
_diffrn_reflns_av_R_equivalents 0.0173
_diffrn_reflns_av_sigmaI/netI 0.0311
_diffrn_reflns_limit_h_max 15
_diffrn_reflns_limit_h_min -1
_diffrn_reflns_limit_k_max 15
_diffrn_reflns_limit_k_min -1
_diffrn_reflns_limit_l_max 33
_diffrn_reflns_limit_l_min -1
_diffrn_reflns_number 5652
_diffrn_reflns_theta_max 26.01
_diffrn_reflns_theta_min 2.74
_diffrn_standards_decay_% <2
_diffrn_standards_interval_count 100
_diffrn_standards_number 3
_exptl_absorpt_coefficient_mu 0.471
_exptl_absorpt_correction_T_max 0.799
_exptl_absorpt_correction_T_min 0.708
_exptl_absorpt_correction_type 'semi empirical based on psi scan data'
_exptl_crystal_colour orange
_exptl_crystal_density_diffrn 1.334
_exptl_crystal_density_meas ?
_exptl_crystal_description block
_exptl_crystal_F_000 1784
_exptl_crystal_size_max 0.59
_exptl_crystal_size_mid 0.45
_exptl_crystal_size_min 0.40
_refine_diff_density_max 1.127
_refine_diff_density_min -0.628
_refine_diff_density_rms 0.077
_refine_ls_abs_structure_details 'Flack H D (1983), Acta Cryst. A39, 876-881'
_refine_ls_abs_structure_Flack -0.02(5)
_refine_ls_extinction_method none
_refine_ls_goodness_of_fit_all 1.049
_refine_ls_goodness_of_fit_obs 1.047
_refine_ls_hydrogen_treatment constr
_refine_ls_matrix_type full
_refine_ls_number_parameters 514
_refine_ls_number_reflns 5420
_refine_ls_number_restraints 0
_refine_ls_restrained_S_all 1.060
_refine_ls_restrained_S_obs 1.047
_refine_ls_R_factor_all 0.0548
_refine_ls_R_factor_obs 0.0444
_refine_ls_shift/esd_max -0.003
_refine_ls_shift/esd_mean 0.000
_refine_ls_structure_factor_coef Fsqd
_refine_ls_weighting_details 'w=1/[\s^2^(Fo^2^)+(0.0613P)^2^+6.7020P] where P=(Fo^2^+2Fc^2^)/3'
_refine_ls_weighting_scheme calc
_refine_ls_wR_factor_all 0.1196
_refine_ls_wR_factor_obs 0.1106
_reflns_number_observed 4808
_reflns_number_total 5422
_reflns_observed_criterion >2sigma(I)
_cod_data_source_file b006530g.txt
_cod_data_source_block 3
_cod_depositor_comments
;
The following automatic conversions were performed:

'_symmetry_cell_setting' tag value 'othorhombic' was replaced with
'orthorhombic' value as specified in the replacement file
'/home/robertas/cod-tools/perl-scripts/inputs/replacement_values.lst'.

Automatic conversion script
Id: cif_fix_values 3143 2015-03-26 13:38:13Z robertas 

The following automatic conversions were performed:

'_refine_ls_weighting_scheme' value 'calc
w=1/[\s^2^(Fo^2^)+(0.0613P)^2^+6.7020P] where P=(Fo^2^+2Fc^2^)/3' was
changed to 'calc'. New tag '_refine_ls_weighting_details' was
created. The value of the new tag was set to
'w=1/[\s^2^(Fo^2^)+(0.0613P)^2^+6.7020P] where P=(Fo^2^+2Fc^2^)/3'.

Automatic conversion script
Id: cif_fix_values 3143 2015-03-26 13:38:13Z robertas 
;
_cod_original_cell_volume 4272.8(18)
_cod_original_sg_symbol_H-M P2(1)2(1)2(1)
_cod_database_code 7010145

loop_
_symmetry_equiv_pos_as_xyz
'x, y, z'
'-x+1/2, -y, z+1/2'
'-x, y+1/2, -z+1/2'
'x+1/2, -y+1/2, -z'

loop_
_atom_site_aniso_label
_atom_site_aniso_U_11
_atom_site_aniso_U_22
_atom_site_aniso_U_33
_atom_site_aniso_U_23
_atom_site_aniso_U_13
_atom_site_aniso_U_12
Ru1 0.0238(2) 0.0306(2) 0.0278(2) -0.0004(2) -0.0003(2) -0.0065(2)
Cl1 0.0500(8) 0.0568(10) 0.0400(7) 0.0081(9) -0.0177(7) -0.0128(10)
O1 0.039(2) 0.033(2) 0.062(3) 0.007(2) 0.022(2) 0.001(2)
N1 0.027(2) 0.036(3) 0.032(2) -0.003(2) -0.002(2) 0.002(2)
N2 0.025(2) 0.023(2) 0.030(2) 0.004(2) 0.000(2) 0.002(2)
C1 0.041(4) 0.088(6) 0.042(4) 0.004(4) 0.009(3) -0.037(5)
C2 0.034(3) 0.064(5) 0.050(4) -0.024(4) 0.012(3) -0.017(4)
C3 0.018(3) 0.036(3) 0.062(4) -0.007(3) 0.001(3) -0.003(3)
C4 0.022(3) 0.047(4) 0.042(3) 0.002(3) -0.007(2) -0.005(3)
C5 0.031(3) 0.042(4) 0.038(3) -0.001(3) -0.007(3) -0.011(3)
C6 0.036(3) 0.041(3) 0.054(4) 0.008(3) -0.003(3) -0.019(3)
C7 0.103(7) 0.095(7) 0.044(4) 0.005(4) 0.011(5) -0.051(7)
C8 0.033(4) 0.055(4) 0.093(6) -0.021(4) -0.015(4) 0.009(3)
C9 0.042(3) 0.034(3) 0.065(4) -0.013(3) -0.020(3) -0.002(3)
C10 0.037(3) 0.031(3) 0.051(4) 0.002(3) -0.007(3) -0.002(3)
C11 0.042(3) 0.034(3) 0.060(4) -0.009(3) 0.004(4) 0.012(3)
C12 0.040(4) 0.051(4) 0.053(4) -0.010(3) 0.005(3) 0.016(4)
C13 0.031(3) 0.042(4) 0.053(3) 0.006(3) 0.013(3) 0.006(3)
C14 0.026(3) 0.025(3) 0.037(3) 0.000(2) 0.002(2) 0.005(2)
C15 0.025(3) 0.030(3) 0.034(3) 0.005(3) 0.004(2) -0.001(3)
C16 0.056(4) 0.026(3) 0.064(4) 0.007(3) 0.021(4) 0.004(3)
C17 0.032(3) 0.032(3) 0.039(3) 0.003(3) 0.002(2) 0.006(3)
C18 0.025(3) 0.038(3) 0.039(3) -0.003(3) 0.002(2) -0.002(3)
C19 0.057(4) 0.062(5) 0.069(5) -0.026(4) -0.012(4) 0.026(4)
C20 0.056(5) 0.101(8) 0.087(6) -0.045(6) -0.003(5) 0.032(5)
C21 0.068(5) 0.092(6) 0.057(4) -0.032(5) 0.011(4) -0.008(6)
C22 0.083(6) 0.086(6) 0.046(4) -0.011(4) -0.003(4) 0.011(6)
C23 0.054(4) 0.067(5) 0.046(3) -0.004(4) -0.009(3) 0.017(4)
B1 0.026(3) 0.028(3) 0.029(3) -0.003(2) 0.001(2) 0.001(3)
C24 0.026(2) 0.033(3) 0.028(2) -0.006(2) 0.004(2) 0.001(3)
C25 0.023(3) 0.039(3) 0.048(3) -0.009(3) 0.002(3) -0.002(3)
C26 0.028(3) 0.043(4) 0.068(4) -0.007(4) -0.003(3) 0.014(3)
C27 0.023(3) 0.061(4) 0.071(4) -0.010(4) 0.006(3) 0.001(3)
C28 0.029(3) 0.047(4) 0.075(5) -0.008(4) 0.009(3) -0.014(3)
C29 0.034(3) 0.037(3) 0.048(4) -0.003(3) 0.006(3) 0.001(3)
C30 0.035(3) 0.017(2) 0.035(3) 0.002(2) -0.001(2) 0.002(2)
C31 0.035(3) 0.031(3) 0.041(3) 0.003(3) -0.006(3) -0.005(3)
C32 0.050(4) 0.038(4) 0.050(4) 0.003(3) -0.017(3) -0.006(3)
C33 0.073(5) 0.035(3) 0.032(3) 0.001(2) -0.013(3) -0.006(3)
C34 0.067(5) 0.028(3) 0.035(3) -0.003(3) 0.001(3) 0.002(3)
C35 0.043(3) 0.024(3) 0.036(3) 0.001(2) 0.002(3) 0.003(3)
C36 0.020(3) 0.039(3) 0.035(3) 0.007(3) -0.005(2) 0.004(3)
C37 0.039(3) 0.042(4) 0.042(3) 0.004(3) 0.006(3) -0.004(3)
C38 0.046(4) 0.063(5) 0.050(4) 0.013(4) 0.014(4) 0.002(4)
C39 0.037(3) 0.059(4) 0.056(4) 0.022(4) 0.005(4) -0.005(4)
C40 0.037(3) 0.035(4) 0.071(5) 0.013(3) -0.008(4) -0.002(3)
C41 0.031(3) 0.042(4) 0.040(3) 0.005(3) -0.001(3) -0.001(3)
C42 0.022(3) 0.031(3) 0.033(3) 0.000(2) 0.004(2) -0.002(2)
C43 0.023(3) 0.048(4) 0.045(3) -0.007(3) -0.004(3) 0.007(3)
C44 0.032(3) 0.046(4) 0.048(3) -0.016(3) 0.003(3) -0.005(3)
C45 0.035(3) 0.031(3) 0.061(4) -0.006(3) 0.014(3) -0.001(3)
C46 0.037(3) 0.031(3) 0.045(3) 0.001(3) 0.010(3) 0.003(4)
C47 0.031(3) 0.030(3) 0.031(3) 0.001(2) 0.005(2) -0.001(2)
C48 0.211(16) 0.216(17) 0.068(6) -0.057(9) -0.051(8) 0.145(15)
O2 0.098(5) 0.081(5) 0.117(6) 0.013(4) -0.012(5) -0.031(5)
C49 0.101(7) 0.077(6) 0.064(5) 0.005(6) -0.015(6) 0.015(6)
C50 0.157(13) 0.260(22) 0.063(6) -0.029(10) -0.004(8) -0.076(16)

loop_
_atom_site_label
_atom_site_type_symbol
_atom_site_fract_x
_atom_site_fract_y
_atom_site_fract_z
_atom_site_U_iso_or_equiv
_atom_site_thermal_displace_type
_atom_site_occupancy
_atom_site_calc_flag
_atom_site_refinement_flags
_atom_site_disorder_group
Ru1 Ru 0.11532(3) 0.62742(4) 0.927844(15) 0.02742(12) Uani 1 d . .
Cl1 Cl 0.24547(13) 0.6210(2) 0.99380(5) 0.0489(4) Uani 1 d . .
O1 O 0.3202(4) 0.8458(3) 0.8635(2) 0.0448(11) Uani 1 d . .
N1 N 0.2505(4) 0.5803(4) 0.8865(2) 0.0318(11) Uani 1 d . .
N2 N 0.1851(4) 0.7699(4) 0.9054(2) 0.0261(10) Uani 1 d . .
C1 C -0.0052(6) 0.5647(8) 0.9798(3) 0.057(2) Uani 1 d . .
C2 C -0.0383(5) 0.6630(7) 0.9643(3) 0.049(2) Uani 1 d . .
H2A H -0.0410(5) 0.7212(7) 0.9892(3) 0.059 Uiso 1 calc R .
C3 C -0.0501(4) 0.6871(5) 0.9140(2) 0.0384(15) Uani 1 d . .
C4 C -0.0232(4) 0.6090(6) 0.8776(2) 0.0370(15) Uani 1 d . .
H4A H -0.0160(4) 0.6299(6) 0.8419(2) 0.044 Uiso 1 calc R .
C5 C 0.0108(5) 0.5093(5) 0.8926(2) 0.0370(14) Uani 1 d . .
C6 C 0.0194(5) 0.4877(6) 0.9444(2) 0.044(2) Uani 1 d . .
H6A H 0.0568(5) 0.4224(6) 0.9554(2) 0.052 Uiso 1 calc R .
C7 C 0.0083(9) 0.5395(8) 1.0344(3) 0.081(3) Uani 1 d . .
H7A H 0.0321(9) 0.4668(8) 1.0381(3) 0.121 Uiso 1 calc R .
H7B H -0.0605(9) 0.5491(8) 1.0515(3) 0.121 Uiso 1 calc R .
H7C H 0.0621(9) 0.5865(8) 1.0490(3) 0.121 Uiso 1 calc R .
C8 C -0.0908(5) 0.7924(6) 0.8969(3) 0.060(2) Uani 1 d . .
H8A H -0.0933(5) 0.7940(6) 0.8605(3) 0.091 Uiso 1 calc R .
H8B H -0.0425(5) 0.8475(6) 0.9089(3) 0.091 Uiso 1 calc R .
H8C H -0.1631(5) 0.8042(6) 0.9102(3) 0.091 Uiso 1 calc R .
C9 C 0.0361(6) 0.4272(5) 0.8543(3) 0.047(2) Uani 1 d . .
H9A H 0.0584(6) 0.3626(5) 0.8710(3) 0.070 Uiso 1 calc R .
H9B H 0.0943(6) 0.4521(5) 0.8327(3) 0.070 Uiso 1 calc R .
H9C H -0.0280(6) 0.4135(5) 0.8341(3) 0.070 Uiso 1 calc R .
C10 C 0.2869(5) 0.4822(5) 0.8811(3) 0.0397(15) Uani 1 d . .
H10A H 0.2473(5) 0.4268(5) 0.8959(3) 0.048 Uiso 1 calc R .
C11 C 0.3801(6) 0.4577(5) 0.8547(2) 0.0456(15) Uani 1 d . .
H11A H 0.4022(6) 0.3869(5) 0.8509(2) 0.055 Uiso 1 calc R .
C12 C 0.4388(6) 0.5366(6) 0.8345(3) 0.048(2) Uani 1 d . .
H12A H 0.5019(6) 0.5214(6) 0.8160(3) 0.057 Uiso 1 calc R .
C13 C 0.4062(5) 0.6401(6) 0.8410(2) 0.0416(15) Uani 1 d . .
H13A H 0.4463(5) 0.6970(6) 0.8278(2) 0.050 Uiso 1 calc R .
C14 C 0.3124(5) 0.6560(4) 0.8677(2) 0.0290(12) Uani 1 d . .
C15 C 0.2708(5) 0.7596(5) 0.8791(2) 0.0295(12) Uani 1 d . .
C16 C 0.2576(6) 0.9318(5) 0.8817(3) 0.049(2) Uani 1 d . .
H16A H 0.2349(6) 0.9774(5) 0.8538(3) 0.059 Uiso 1 calc R .
H16B H 0.3000(6) 0.9741(5) 0.9055(3) 0.059 Uiso 1 calc R .
C17 C 0.1600(5) 0.8849(5) 0.9074(2) 0.0341(13) Uani 1 d . .
H17A H 0.0952(5) 0.8985(5) 0.8864(2) 0.041 Uiso 1 calc R .
C18 C 0.1383(4) 0.9248(5) 0.9590(2) 0.0342(13) Uani 1 d . .
C19 C 0.0660(7) 1.0049(7) 0.9654(3) 0.062(2) Uani 1 d . .
H19A H 0.0271(7) 1.0311(7) 0.9376(3) 0.075 Uiso 1 calc R .
C20 C 0.0495(7) 1.0476(8) 1.0120(3) 0.081(3) Uani 1 d . .
H20A H -0.0016(7) 1.1022(8) 1.0161(3) 0.098 Uiso 1 calc R .
C21 C 0.1060(8) 1.0121(8) 1.0525(3) 0.072(2) Uani 1 d . .
H21A H 0.0941(8) 1.0414(8) 1.0845(3) 0.087 Uiso 1 calc R .
C22 C 0.1799(8) 0.9337(8) 1.0459(3) 0.072(3) Uani 1 d . .
H22A H 0.2202(8) 0.9088(8) 1.0734(3) 0.086 Uiso 1 calc R .
C23 C 0.1958(6) 0.8910(7) 0.9994(3) 0.056(2) Uani 1 d . .
H23A H 0.2477(6) 0.8371(7) 0.9953(3) 0.067 Uiso 1 calc R .
B1 B 0.2440(5) 1.1527(5) 0.7567(2) 0.0277(13) Uani 1 d . .
C24 C 0.1109(5) 1.1575(4) 0.7540(2) 0.0293(11) Uani 1 d . .
C25 C 0.0528(5) 1.2471(5) 0.7424(2) 0.0369(14) Uani 1 d . .
H25A H 0.0908(5) 1.3094(5) 0.7345(2) 0.044 Uiso 1 calc R .
C26 C -0.0604(5) 1.2491(6) 0.7419(3) 0.046(2) Uani 1 d . .
H26A H -0.0972(5) 1.3123(6) 0.7343(3) 0.055 Uiso 1 calc R .
C27 C -0.1178(6) 1.1599(6) 0.7525(3) 0.052(2) Uani 1 d . .
H27A H -0.1941(6) 1.1602(6) 0.7511(3) 0.062 Uiso 1 calc R .
C28 C -0.0639(5) 1.0711(6) 0.7649(3) 0.050(2) Uani 1 d . .
H28A H -0.1033(5) 1.0097(6) 0.7730(3) 0.061 Uiso 1 calc R .
C29 C 0.0489(5) 1.0682(5) 0.7661(2) 0.0396(15) Uani 1 d . .
H29A H 0.0843(5) 1.0051(5) 0.7752(2) 0.048 Uiso 1 calc R .
C30 C 0.2817(5) 1.1719(4) 0.8149(2) 0.0293(12) Uani 1 d . .
C31 C 0.3921(5) 1.1748(5) 0.8274(2) 0.0359(13) Uani 1 d . .
H31A H 0.4442(5) 1.1693(5) 0.8017(2) 0.043 Uiso 1 calc R .
C32 C 0.4266(6) 1.1857(5) 0.8764(2) 0.046(2) Uani 1 d . .
H32A H 0.5013(6) 1.1836(5) 0.8836(2) 0.055 Uiso 1 calc R .
C33 C 0.3544(6) 1.1994(5) 0.9145(2) 0.046(2) Uani 1 d . .
H33A H 0.3787(6) 1.2084(5) 0.9477(2) 0.056 Uiso 1 calc R .
C34 C 0.2456(6) 1.1997(5) 0.9037(2) 0.044(2) Uani 1 d . .
H34A H 0.1944(6) 1.2087(5) 0.9295(2) 0.052 Uiso 1 calc R .
C35 C 0.2111(5) 1.1869(4) 0.8545(2) 0.0341(13) Uani 1 d . .
H35A H 0.1362(5) 1.1886(4) 0.8478(2) 0.041 Uiso 1 calc R .
C36 C 0.2953(5) 1.2469(5) 0.7225(2) 0.0312(13) Uani 1 d . .
C37 C 0.3357(5) 1.2335(6) 0.6748(2) 0.0410(15) Uani 1 d . .
H37A H 0.3363(5) 1.1650(6) 0.6609(2) 0.049 Uiso 1 calc R .
C38 C 0.3751(6) 1.3158(6) 0.6465(3) 0.053(2) Uani 1 d . .
H38A H 0.4014(6) 1.3028(6) 0.6139(3) 0.063 Uiso 1 calc R .
C39 C 0.3764(6) 1.4161(6) 0.6653(3) 0.051(2) Uani 1 d . .
H39A H 0.4039(6) 1.4725(6) 0.6461(3) 0.061 Uiso 1 calc R .
C40 C 0.3372(5) 1.4327(5) 0.7119(3) 0.047(2) Uani 1 d . .
H40A H 0.3370(5) 1.5016(5) 0.7254(3) 0.057 Uiso 1 calc R .
C41 C 0.2978(5) 1.3501(5) 0.7400(2) 0.0378(14) Uani 1 d . .
H41A H 0.2714(5) 1.3641(5) 0.7725(2) 0.045 Uiso 1 calc R .
C42 C 0.2835(4) 1.0366(5) 0.7365(2) 0.0286(12) Uani 1 d . .
C43 C 0.2424(5) 0.9984(6) 0.6915(2) 0.0387(14) Uani 1 d . .
H43A H 0.1929(5) 1.0406(6) 0.6737(2) 0.046 Uiso 1 calc R .
C44 C 0.2705(5) 0.9017(5) 0.6719(2) 0.042(2) Uani 1 d . .
H44A H 0.2393(5) 0.8788(5) 0.6415(2) 0.050 Uiso 1 calc R .
C45 C 0.3437(5) 0.8388(5) 0.6963(3) 0.043(2) Uani 1 d . .
H45A H 0.3640(5) 0.7730(5) 0.6828(3) 0.051 Uiso 1 calc R .
C46 C 0.3867(5) 0.8729(5) 0.7404(2) 0.0378(12) Uani 1 d . .
H46A H 0.4371(5) 0.8305(5) 0.7577(2) 0.045 Uiso 1 calc R .
C47 C 0.3564(4) 0.9704(4) 0.7600(2) 0.0308(12) Uani 1 d . .
H47A H 0.3869(4) 0.9921(4) 0.7907(2) 0.037 Uiso 1 calc R .
C48 C -0.1674(13) 1.1213(13) 0.8875(4) 0.165(8) Uani 1 d . .
H48A H -0.0988(13) 1.1187(13) 0.8697(4) 0.247 Uiso 1 calc R .
H48B H -0.2240(13) 1.1455(13) 0.8649(4) 0.247 Uiso 1 calc R .
H48C H -0.1854(13) 1.0512(13) 0.8998(4) 0.247 Uiso 1 calc R .
O2 O -0.0842(7) 1.2437(6) 0.9444(3) 0.099(2) Uani 1 d . .
C49 C -0.1583(10) 1.1966(8) 0.9312(4) 0.081(3) Uani 1 d . .
C50 C -0.2659(12) 1.2019(16) 0.9600(4) 0.160(8) Uani 1 d . .
H50A H -0.2588(12) 1.2506(16) 0.9880(4) 0.240 Uiso 1 calc R .
H50B H -0.2842(12) 1.1321(16) 0.9726(4) 0.240 Uiso 1 calc R .
H50C H -0.3229(12) 1.2264(16) 0.9376(4) 0.240 Uiso 1 calc R .

loop_
_atom_type_symbol
_atom_type_description
_atom_type_scat_dispersion_real
_atom_type_scat_dispersion_imag
_atom_type_scat_source
C C 0.0033 0.0016 'International Tables Vol C Tables 4.2.6.8 and 6.1.1.4'
H H 0.0000 0.0000 'International Tables Vol C Tables 4.2.6.8 and 6.1.1.4'
B B 0.0013 0.0007 'International Tables Vol C Tables 4.2.6.8 and 6.1.1.4'
N N 0.0061 0.0033 'International Tables Vol C Tables 4.2.6.8 and 6.1.1.4'
O O 0.0106 0.0060 'International Tables Vol C Tables 4.2.6.8 and 6.1.1.4'
Cl Cl 0.1484 0.1585 'International Tables Vol C Tables 4.2.6.8 and 6.1.1.4'
Ru Ru -1.2594 0.8363 'International Tables Vol C Tables 4.2.6.8 and 6.1.1.4'

loop_
_geom_angle_atom_site_label_1
_geom_angle_atom_site_label_2
_geom_angle_atom_site_label_3
_geom_angle
_geom_angle_site_symmetry_1
_geom_angle_site_symmetry_3
_geom_angle_publ_flag
N1 Ru1 N2 76.4(2) . . ?
N1 Ru1 C6 108.0(2) . . ?
N2 Ru1 C6 170.6(2) . . ?
N1 Ru1 C2 172.3(2) . . ?
N2 Ru1 C2 108.0(3) . . ?
C6 Ru1 C2 66.7(3) . . ?
N1 Ru1 C1 140.9(3) . . ?
N2 Ru1 C1 141.1(3) . . ?
C6 Ru1 C1 37.2(3) . . ?
C2 Ru1 C1 36.7(3) . . ?
N1 Ru1 C4 105.8(2) . . ?
N2 Ru1 C4 103.9(2) . . ?
C6 Ru1 C4 67.1(2) . . ?
C2 Ru1 C4 67.3(3) . . ?
C1 Ru1 C4 79.5(2) . . ?
N1 Ru1 C5 92.8(2) . . ?
N2 Ru1 C5 135.3(2) . . ?
C6 Ru1 C5 37.8(2) . . ?
C2 Ru1 C5 79.6(2) . . ?
C1 Ru1 C5 67.8(3) . . ?
C4 Ru1 C5 37.1(2) . . ?
N1 Ru1 C3 138.5(2) . . ?
N2 Ru1 C3 92.2(2) . . ?
C6 Ru1 C3 79.0(3) . . ?
C2 Ru1 C3 36.7(3) . . ?
C1 Ru1 C3 66.5(3) . . ?
C4 Ru1 C3 37.9(2) . . ?
C5 Ru1 C3 67.5(2) . . ?
N1 Ru1 Cl1 80.83(14) . . ?
N2 Ru1 Cl1 87.85(13) . . ?
C6 Ru1 Cl1 100.9(2) . . ?
C2 Ru1 Cl1 105.3(2) . . ?
C1 Ru1 Cl1 88.8(2) . . ?
C4 Ru1 Cl1 167.5(2) . . ?
C5 Ru1 Cl1 133.7(2) . . ?
C3 Ru1 Cl1 139.3(2) . . ?
C15 O1 C16 105.9(5) . . ?
C14 N1 C10 116.1(5) . . ?
C14 N1 Ru1 117.0(4) . . ?
C10 N1 Ru1 126.5(5) . . ?
C15 N2 C17 107.0(5) . . ?
C15 N2 Ru1 114.3(4) . . ?
C17 N2 Ru1 138.5(4) . . ?
C2 C1 C6 119.7(6) . . ?
C2 C1 C7 121.2(8) . . ?
C6 C1 C7 119.1(9) . . ?
C2 C1 Ru1 71.5(4) . . ?
C6 C1 Ru1 71.0(4) . . ?
C7 C1 Ru1 128.2(6) . . ?
C1 C2 C3 121.5(7) . . ?
C1 C2 Ru1 71.8(4) . . ?
C3 C2 Ru1 72.8(4) . . ?
C2 C3 C4 118.9(6) . . ?
C2 C3 C8 121.8(6) . . ?
C4 C3 C8 119.3(6) . . ?
C2 C3 Ru1 70.5(4) . . ?
C4 C3 Ru1 70.2(3) . . ?
C8 C3 Ru1 131.8(4) . . ?
C5 C4 C3 120.4(6) . . ?
C5 C4 Ru1 71.6(3) . . ?
C3 C4 Ru1 72.0(3) . . ?
C4 C5 C6 118.7(6) . . ?
C4 C5 C9 120.1(6) . . ?
C6 C5 C9 121.3(6) . . ?
C4 C5 Ru1 71.3(4) . . ?
C6 C5 Ru1 70.6(4) . . ?
C9 C5 Ru1 130.4(5) . . ?
C1 C6 C5 120.8(7) . . ?
C1 C6 Ru1 71.7(4) . . ?
C5 C6 Ru1 71.7(4) . . ?
N1 C10 C11 123.1(6) . . ?
C12 C11 C10 118.9(6) . . ?
C11 C12 C13 119.8(6) . . ?
C14 C13 C12 116.7(6) . . ?
N1 C14 C13 125.2(5) . . ?
N1 C14 C15 111.9(5) . . ?
C13 C14 C15 122.9(5) . . ?
N2 C15 O1 118.2(5) . . ?
N2 C15 C14 120.4(5) . . ?
O1 C15 C14 121.4(5) . . ?
O1 C16 C17 106.7(5) . . ?
N2 C17 C18 113.7(5) . . ?
N2 C17 C16 101.7(5) . . ?
C18 C17 C16 115.4(6) . . ?
C23 C18 C19 118.6(6) . . ?
C23 C18 C17 122.1(6) . . ?
C19 C18 C17 119.0(6) . . ?
C18 C19 C20 120.3(8) . . ?
C21 C20 C19 120.9(8) . . ?
C22 C21 C20 118.8(7) . . ?
C21 C22 C23 120.3(8) . . ?
C18 C23 C22 121.2(7) . . ?
C36 B1 C30 108.1(5) . . ?
C36 B1 C42 110.9(4) . . ?
C30 B1 C42 111.0(5) . . ?
C36 B1 C24 109.7(5) . . ?
C30 B1 C24 108.6(4) . . ?
C42 B1 C24 108.4(5) . . ?
C25 C24 C29 115.5(6) . . ?
C25 C24 B1 124.1(5) . . ?
C29 C24 B1 120.3(5) . . ?
C24 C25 C26 122.6(7) . . ?
C27 C26 C25 120.1(7) . . ?
C28 C27 C26 119.1(6) . . ?
C27 C28 C29 121.4(7) . . ?
C28 C29 C24 121.3(7) . . ?
C35 C30 C31 115.4(5) . . ?
C35 C30 B1 124.3(5) . . ?
C31 C30 B1 120.3(5) . . ?
C32 C31 C30 121.7(6) . . ?
C33 C32 C31 121.1(6) . . ?
C32 C33 C34 118.8(6) . . ?
C33 C34 C35 119.9(6) . . ?
C30 C35 C34 122.9(6) . . ?
C37 C36 C41 114.7(6) . . ?
C37 C36 B1 124.5(6) . . ?
C41 C36 B1 120.7(5) . . ?
C38 C37 C36 122.8(7) . . ?
C39 C38 C37 120.5(6) . . ?
C40 C39 C38 118.6(7) . . ?
C39 C40 C41 120.5(7) . . ?
C40 C41 C36 122.8(6) . . ?
C47 C42 C43 114.7(6) . . ?
C47 C42 B1 126.1(5) . . ?
C43 C42 B1 119.2(5) . . ?
C44 C43 C42 123.2(6) . . ?
C45 C44 C43 120.1(6) . . ?
C46 C45 C44 119.0(6) . . ?
C45 C46 C47 120.0(6) . . ?
C42 C47 C46 122.9(5) . . ?
O2 C49 C48 128.6(13) . . ?
O2 C49 C50 121.0(10) . . ?
C48 C49 C50 110.4(12) . . ?

loop_
_geom_bond_atom_site_label_1
_geom_bond_atom_site_label_2
_geom_bond_distance
_geom_bond_site_symmetry_2
_geom_bond_publ_flag
Ru1 N1 2.104(5) . ?
Ru1 N2 2.105(5) . ?
Ru1 C6 2.192(6) . ?
Ru1 C2 2.196(7) . ?
Ru1 C1 2.200(7) . ?
Ru1 C4 2.202(6) . ?
Ru1 C5 2.206(6) . ?
Ru1 C3 2.226(6) . ?
Ru1 Cl1 2.4030(15) . ?
O1 C15 1.330(7) . ?
O1 C16 1.433(8) . ?
N1 C14 1.335(8) . ?
N1 C10 1.340(8) . ?
N2 C15 1.285(7) . ?
N2 C17 1.502(8) . ?
C1 C2 1.386(12) . ?
C1 C6 1.403(11) . ?
C1 C7 1.512(10) . ?
C2 C3 1.394(10) . ?
C3 C4 1.437(9) . ?
C3 C8 1.509(10) . ?
C4 C5 1.401(9) . ?
C5 C6 1.424(9) . ?
C5 C9 1.503(9) . ?
C10 C11 1.395(9) . ?
C11 C12 1.358(10) . ?
C12 C13 1.393(10) . ?
C13 C14 1.384(8) . ?
C14 C15 1.454(8) . ?
C16 C17 1.521(9) . ?
C17 C18 1.503(8) . ?
C18 C23 1.370(9) . ?
C18 C19 1.374(10) . ?
C19 C20 1.382(11) . ?
C20 C21 1.372(13) . ?
C21 C22 1.371(13) . ?
C22 C23 1.377(10) . ?
B1 C36 1.642(9) . ?
B1 C30 1.654(8) . ?
B1 C42 1.654(8) . ?
B1 C24 1.658(9) . ?
C24 C25 1.389(9) . ?
C24 C29 1.415(9) . ?
C25 C26 1.409(8) . ?
C26 C27 1.375(10) . ?
C27 C28 1.359(11) . ?
C28 C29 1.405(9) . ?
C30 C35 1.393(8) . ?
C30 C31 1.415(9) . ?
C31 C32 1.392(8) . ?
C32 C33 1.374(10) . ?
C33 C34 1.385(10) . ?
C34 C35 1.400(9) . ?
C36 C37 1.389(8) . ?
C36 C41 1.399(9) . ?
C37 C38 1.387(9) . ?
C38 C39 1.377(11) . ?
C39 C40 1.363(10) . ?
C40 C41 1.387(9) . ?
C42 C47 1.393(8) . ?
C42 C43 1.399(8) . ?
C43 C44 1.388(9) . ?
C44 C45 1.381(9) . ?
C45 C46 1.373(9) . ?
C46 C47 1.403(8) . ?
C48 C49 1.524(15) . ?
O2 C49 1.157(12) . ?
C49 C50 1.55(2) . ?
